data_4071898
loop_
_publ_author_name
'Grisi, Fabia'
'Costabile, Chiara'
'Gallo, Emanuela'
'Mariconda, Annaluisa'
'Tedesco, Consiglia'
'Longo, Pasquale'

_publ_section_title
;
 Ruthenium-Based Complexes Bearing Saturated Chiral N-Heterocyclic Carbene
 Ligands: Dynamic Behavior and Catalysis
;
_journal_issue 18
_journal_name_full Organometallics
_journal_page_first 4649
_journal_paper_doi 10.1021/om800459y
_journal_volume 27
_journal_year 2008
_chemical_absolute_configuration syn
_chemical_formula_moiety 'C20 H28 N2'
_chemical_formula_sum 'C20 H28 N2'
_chemical_formula_weight 296.44
_chemical_name_systematic
; 
 ? 
;
_space_group_IT_number 4
_symmetry_cell_setting monoclinic
_symmetry_space_group_name_Hall 'P 2yb'
_symmetry_space_group_name_H-M 'P 1 21 1'
_atom_sites_solution_hydrogens geom
_atom_sites_solution_primary direct
_atom_sites_solution_secondary difmap
_audit_creation_method SHELXL-97
_cell_angle_alpha 90.00
_cell_angle_beta 93.13(6)
_cell_angle_gamma 90.00
_cell_formula_units_Z 2
_cell_length_a 8.196(8)
_cell_length_b 9.418(10)
_cell_length_c 12.004(7)
_cell_measurement_temperature 293(2)
_cell_volume 925.2(14)
_computing_molecular_graphics 'ORTEP-32(Farrugia, 1997)'
_computing_structure_refinement 'SHELXL-97 (Sheldrick, 1997)'
_computing_structure_solution 'SIR97 (Altomare, 1994)'
_diffrn_ambient_temperature 298(2)
_diffrn_measured_fraction_theta_full 1.000
_diffrn_measured_fraction_theta_max 1.000
_diffrn_radiation_monochromator graphite
_diffrn_radiation_source 'fine-focus sealed tube'
_diffrn_radiation_type MoK\a
_diffrn_radiation_wavelength 0.71069
_diffrn_reflns_av_R_equivalents 0.0307
_diffrn_reflns_av_sigmaI/netI 0.0724
_diffrn_reflns_limit_h_max 10
_diffrn_reflns_limit_h_min 0
_diffrn_reflns_limit_k_max 12
_diffrn_reflns_limit_k_min 0
_diffrn_reflns_limit_l_max 15
_diffrn_reflns_limit_l_min -15
_diffrn_reflns_number 2414
_diffrn_reflns_theta_full 27.50
_diffrn_reflns_theta_max 27.50
_diffrn_reflns_theta_min 2.49
_exptl_absorpt_coefficient_mu 0.062
_exptl_absorpt_correction_type none
_exptl_crystal_colour white
_exptl_crystal_density_diffrn 1.064
_exptl_crystal_density_method 'not measured'
_exptl_crystal_description platelet
_exptl_crystal_F_000 324
_exptl_crystal_size_max 0.65
_exptl_crystal_size_mid 0.54
_exptl_crystal_size_min 0.25
_refine_diff_density_max 0.171
_refine_diff_density_min -0.204
_refine_diff_density_rms 0.040
_refine_ls_abs_structure_details 'Flack H D (1983), Acta Cryst. A39, 876-881'
_refine_ls_abs_structure_Flack -1(5)
_refine_ls_extinction_method none
_refine_ls_goodness_of_fit_ref 1.702
_refine_ls_hydrogen_treatment mixed
_refine_ls_matrix_type full
_refine_ls_number_parameters 207
_refine_ls_number_reflns 2264
_refine_ls_number_restraints 1
_refine_ls_restrained_S_all 1.701
_refine_ls_R_factor_all 0.1767
_refine_ls_R_factor_gt 0.0515
_refine_ls_shift/su_max 0.001
_refine_ls_shift/su_mean 0.000
_refine_ls_structure_factor_coef Fsqd
_refine_ls_weighting_details 'calc w=1/[\s^2^(Fo^2^)+(0.0000P)^2^+0.0000P] where P=(Fo^2^+2Fc^2^)/3'
_refine_ls_weighting_scheme calc
_refine_ls_wR_factor_gt 0.0448
_refine_ls_wR_factor_ref 0.0502
_reflns_number_gt 890
_reflns_number_total 2264
_reflns_threshold_expression >2sigma(I)
_cod_data_source_file om800459y_si_001.cif
_cod_data_source_block amalch5
_cod_original_sg_symbol_H-M 'P 21'
_cod_database_code 4071898

loop_
_symmetry_equiv_pos_as_xyz
'x, y, z'
'-x, y+1/2, -z'

loop_
_atom_site_label
_atom_site_type_symbol
_atom_site_fract_x
_atom_site_fract_y
_atom_site_fract_z
_atom_site_U_iso_or_equiv
_atom_site_adp_type
_atom_site_occupancy
_atom_site_symmetry_multiplicity
_atom_site_calc_flag
_atom_site_refinement_flags
N1 N 0.2795(5) -0.2769(4) 0.8984(3) 0.0538(11) Uani 1 1 d .
H1N H 0.260(4) -0.202(3) 0.922(3) 0.024(12) Uiso 1 1 d .
N2 N 0.3842(6) 0.0054(4) 0.8503(4) 0.0618(13) Uani 1 1 d .
H2N H 0.421(4) 0.045(4) 0.891(3) 0.011(12) Uiso 1 1 d .
C1 C 0.3954(4) -0.2487(5) 0.8125(3) 0.0482(11) Uani 1 1 d .
H1 H 0.3327 -0.2285 0.7424 0.058 Uiso 1 1 calc R
C2 C 0.4962(5) -0.1163(4) 0.8449(3) 0.0506(12) Uani 1 1 d .
H2 H 0.5718 -0.0979 0.7860 0.061 Uiso 1 1 calc R
C3 C 0.5029(5) -0.3788(4) 0.7943(3) 0.0661(14) Uani 1 1 d .
H3A H 0.4349 -0.4588 0.7741 0.099 Uiso 1 1 calc R
H3B H 0.5665 -0.3996 0.8618 0.099 Uiso 1 1 calc R
H3C H 0.5746 -0.3595 0.7355 0.099 Uiso 1 1 calc R
C4 C 0.5964(4) -0.1341(5) 0.9554(3) 0.0770(15) Uani 1 1 d .
H4A H 0.6570 -0.0488 0.9718 0.115 Uiso 1 1 calc R
H4B H 0.6707 -0.2122 0.9495 0.115 Uiso 1 1 calc R
H4C H 0.5242 -0.1526 1.0141 0.115 Uiso 1 1 calc R
C5 C 0.1382(5) -0.3628(5) 0.8667(4) 0.0624(13) Uani 1 1 d .
H5 H 0.1780 -0.4579 0.8490 0.075 Uiso 1 1 calc R
C6 C 0.0297(5) -0.3782(5) 0.9654(3) 0.0966(19) Uani 1 1 d .
H6A H 0.0947 -0.4090 1.0299 0.145 Uiso 1 1 calc R
H6B H -0.0542 -0.4469 0.9478 0.145 Uiso 1 1 calc R
H6C H -0.0195 -0.2882 0.9807 0.145 Uiso 1 1 calc R
C7 C 0.0387(5) -0.3085(5) 0.7629(4) 0.0582(14) Uani 1 1 d .
C8 C 0.0051(5) -0.3949(5) 0.6733(5) 0.0725(15) Uani 1 1 d .
H8 H 0.0455 -0.4872 0.6735 0.087 Uiso 1 1 calc R
C9 C -0.0884(6) -0.3456(6) 0.5826(5) 0.0891(19) Uani 1 1 d .
H9 H -0.1102 -0.4056 0.5221 0.107 Uiso 1 1 calc R
C10 C -0.1503(6) -0.2101(6) 0.5792(4) 0.0793(17) Uani 1 1 d .
H10 H -0.2141 -0.1781 0.5178 0.095 Uiso 1 1 calc R
C11 C -0.1150(5) -0.1231(6) 0.6696(4) 0.0714(15) Uani 1 1 d .
H11 H -0.1552 -0.0308 0.6693 0.086 Uiso 1 1 calc R
C12 C -0.0211(5) -0.1711(5) 0.7601(4) 0.0647(15) Uani 1 1 d .
H12 H 0.0025 -0.1107 0.8201 0.078 Uiso 1 1 calc R
C13 C 0.3402(5) 0.0747(4) 0.7436(3) 0.0545(12) Uani 1 1 d .
H13 H 0.2881 0.0034 0.6940 0.065 Uiso 1 1 calc R
C14 C 0.2117(4) 0.1913(5) 0.7643(3) 0.0729(15) Uani 1 1 d .
H14A H 0.1191 0.1493 0.7972 0.109 Uiso 1 1 calc R
H14B H 0.1774 0.2350 0.6947 0.109 Uiso 1 1 calc R
H14C H 0.2592 0.2618 0.8139 0.109 Uiso 1 1 calc R
C15 C 0.4838(5) 0.1372(5) 0.6848(4) 0.0584(13) Uani 1 1 d .
C16 C 0.5068(6) 0.1058(5) 0.5770(4) 0.0849(17) Uani 1 1 d .
H16 H 0.4355 0.0439 0.5385 0.102 Uiso 1 1 calc R
C17 C 0.6361(7) 0.1652(8) 0.5231(5) 0.116(3) Uani 1 1 d .
H17 H 0.6515 0.1407 0.4494 0.139 Uiso 1 1 calc R
C18 C 0.7397(8) 0.2578(7) 0.5755(6) 0.117(3) Uani 1 1 d .
H18 H 0.8235 0.3000 0.5381 0.140 Uiso 1 1 calc R
C19 C 0.7181(7) 0.2878(6) 0.6852(6) 0.124(3) Uani 1 1 d .
H19 H 0.7896 0.3497 0.7234 0.148 Uiso 1 1 calc R
C20 C 0.5923(6) 0.2276(6) 0.7397(4) 0.0943(19) Uani 1 1 d .
H20 H 0.5805 0.2484 0.8146 0.113 Uiso 1 1 calc R

loop_
_atom_site_aniso_label
_atom_site_aniso_U_11
_atom_site_aniso_U_22
_atom_site_aniso_U_33
_atom_site_aniso_U_23
_atom_site_aniso_U_13
_atom_site_aniso_U_12
N1 0.054(3) 0.049(3) 0.060(3) 0.011(2) 0.013(2) 0.006(2)
N2 0.079(3) 0.052(3) 0.054(3) -0.002(3) -0.001(3) -0.008(3)
C1 0.045(3) 0.049(3) 0.051(3) 0.004(2) 0.004(2) 0.004(2)
C2 0.047(3) 0.050(3) 0.055(3) 0.011(3) 0.003(2) 0.000(3)
C3 0.069(3) 0.051(3) 0.080(3) -0.001(3) 0.022(3) 0.009(3)
C4 0.071(3) 0.079(4) 0.078(4) 0.000(3) -0.022(3) -0.005(3)
C5 0.050(3) 0.050(3) 0.088(3) 0.016(3) 0.009(3) 0.005(3)
C6 0.061(3) 0.125(5) 0.107(4) 0.068(4) 0.027(3) 0.015(3)
C7 0.045(3) 0.061(4) 0.069(3) 0.004(3) 0.010(2) -0.010(3)
C8 0.059(3) 0.046(3) 0.111(5) 0.002(4) 0.000(3) 0.000(3)
C9 0.086(5) 0.089(5) 0.092(5) -0.029(4) 0.005(3) -0.022(4)
C10 0.065(4) 0.107(5) 0.065(4) 0.014(4) -0.003(3) 0.001(4)
C11 0.061(4) 0.069(4) 0.085(4) 0.019(4) 0.010(3) 0.012(3)
C12 0.062(3) 0.057(4) 0.073(4) -0.004(3) -0.010(3) 0.011(3)
C13 0.063(3) 0.047(3) 0.053(3) -0.001(3) 0.004(3) 0.003(3)
C14 0.067(3) 0.067(4) 0.085(3) 0.004(3) 0.011(3) 0.013(3)
C15 0.067(3) 0.044(3) 0.065(3) 0.022(3) 0.018(3) 0.010(3)
C16 0.091(4) 0.101(5) 0.064(4) 0.025(4) 0.012(3) 0.021(4)
C17 0.103(5) 0.173(9) 0.073(4) 0.048(5) 0.021(4) 0.051(5)
C18 0.107(6) 0.097(6) 0.153(8) 0.066(6) 0.066(6) 0.029(5)
C19 0.100(5) 0.076(5) 0.200(8) -0.030(5) 0.063(5) -0.027(4)
C20 0.098(4) 0.075(4) 0.114(5) -0.022(4) 0.049(4) -0.025(4)

loop_
_atom_type_symbol
_atom_type_description
_atom_type_scat_dispersion_real
_atom_type_scat_dispersion_imag
_atom_type_scat_source
C C 0.0033 0.0016 'International Tables Vol C Tables 4.2.6.8 and 6.1.1.4'
H H 0.0000 0.0000 'International Tables Vol C Tables 4.2.6.8 and 6.1.1.4'
N N 0.0061 0.0033 'International Tables Vol C Tables 4.2.6.8 and 6.1.1.4'

loop_
_geom_angle_atom_site_label_1
_geom_angle_atom_site_label_2
_geom_angle_atom_site_label_3
_geom_angle
C5 N1 C1 117.2(4)
C5 N1 H1N 115(3)
C1 N1 H1N 104(3)
C2 N2 C13 115.6(4)
C2 N2 H2N 102(3)
C13 N2 H2N 117(3)
N1 C1 C3 110.8(4)
N1 C1 C2 109.3(3)
C3 C1 C2 112.3(3)
N1 C1 H1 108.1
C3 C1 H1 108.1
C2 C1 H1 108.1
N2 C2 C1 108.4(3)
N2 C2 C4 110.7(4)
C1 C2 C4 112.7(4)
N2 C2 H2 108.3
C1 C2 H2 108.3
C4 C2 H2 108.3
C1 C3 H3A 109.5
C1 C3 H3B 109.5
H3A C3 H3B 109.5
C1 C3 H3C 109.5
H3A C3 H3C 109.5
H3B C3 H3C 109.5
C2 C4 H4A 109.5
C2 C4 H4B 109.5
H4A C4 H4B 109.5
C2 C4 H4C 109.5
H4A C4 H4C 109.5
H4B C4 H4C 109.5
N1 C5 C6 109.9(4)
N1 C5 C7 114.1(4)
C6 C5 C7 110.8(4)
N1 C5 H5 107.3
C6 C5 H5 107.3
C7 C5 H5 107.3
C5 C6 H6A 109.5
C5 C6 H6B 109.5
H6A C6 H6B 109.5
C5 C6 H6C 109.5
H6A C6 H6C 109.5
H6B C6 H6C 109.5
C12 C7 C8 118.9(5)
C12 C7 C5 120.1(5)
C8 C7 C5 121.0(5)
C9 C8 C7 120.1(5)
C9 C8 H8 120.0
C7 C8 H8 120.0
C8 C9 C10 121.7(6)
C8 C9 H9 119.2
C10 C9 H9 119.2
C11 C10 C9 117.9(6)
C11 C10 H10 121.0
C9 C10 H10 121.0
C12 C11 C10 120.8(5)
C12 C11 H11 119.6
C10 C11 H11 119.6
C11 C12 C7 120.6(5)
C11 C12 H12 119.7
C7 C12 H12 119.7
N2 C13 C15 114.7(4)
N2 C13 C14 108.2(3)
C15 C13 C14 110.4(3)
N2 C13 H13 107.8
C15 C13 H13 107.8
C14 C13 H13 107.8
C13 C14 H14A 109.5
C13 C14 H14B 109.5
H14A C14 H14B 109.5
C13 C14 H14C 109.5
H14A C14 H14C 109.5
H14B C14 H14C 109.5
C16 C15 C20 118.3(5)
C16 C15 C13 120.7(5)
C20 C15 C13 120.9(5)
C15 C16 C17 120.5(6)
C15 C16 H16 119.7
C17 C16 H16 119.7
C18 C17 C16 121.3(6)
C18 C17 H17 119.3
C16 C17 H17 119.3
C17 C18 C19 118.1(7)
C17 C18 H18 120.9
C19 C18 H18 120.9
C20 C19 C18 120.9(6)
C20 C19 H19 119.6
C18 C19 H19 119.6
C15 C20 C19 120.7(5)
C15 C20 H20 119.6
C19 C20 H20 119.6

loop_
_geom_bond_atom_site_label_1
_geom_bond_atom_site_label_2
_geom_bond_distance
N1 C5 1.447(5)
N1 C1 1.464(5)
N1 H1N 0.78(3)
N2 C2 1.472(6)
N2 C13 1.465(5)
N2 H2N 0.67(3)
C1 C3 1.532(5)
C1 C2 1.534(5)
C1 H1 0.9800
C2 C4 1.531(5)
C2 H2 0.9800
C3 H3A 0.9600
C3 H3B 0.9600
C3 H3C 0.9600
C4 H4A 0.9600
C4 H4B 0.9600
C4 H4C 0.9600
C5 C6 1.526(5)
C5 C7 1.539(6)
C5 H5 0.9800
C6 H6A 0.9600
C6 H6B 0.9600
C6 H6C 0.9600
C7 C12 1.383(5)
C7 C8 1.365(6)
C8 C9 1.378(6)
C8 H8 0.9300
C9 C10 1.372(6)
C9 H9 0.9300
C10 C11 1.378(6)
C10 H10 0.9300
C11 C12 1.373(5)
C11 H11 0.9300
C12 H12 0.9300
C13 C15 1.523(5)
C13 C14 1.551(5)
C13 H13 0.9800
C14 H14A 0.9600
C14 H14B 0.9600
C14 H14C 0.9600
C15 C16 1.351(6)
C15 C20 1.374(6)
C16 C17 1.389(6)
C16 H16 0.9300
C17 C18 1.348(7)
C17 H17 0.9300
C18 C19 1.367(7)
C18 H18 0.9300
C19 C20 1.374(6)
C19 H19 0.9300
C20 H20 0.9300

loop_
_geom_torsion_atom_site_label_1
_geom_torsion_atom_site_label_2
_geom_torsion_atom_site_label_3
_geom_torsion_atom_site_label_4
_geom_torsion
C3 C1 C2 C4 -62.3(5)
